data_4077284
loop_
_publ_author_name
'Clegg, William'
'Cropper, Graham'
'Henderson, Richard A.'
'Strong, Christopher'
'Parkinson, Benjamin'

_publ_section_title
;
 Basicities of Nickel and Allyl in [Ni(\h3-C3H5)(PhP(CH2CH2PPh2)2]+and
 Comparison of the Effects of Allyl and Methyl on the Basicity of Nickel
;
_journal_issue 12
_journal_name_full Organometallics
_journal_page_first 2579
_journal_paper_doi 10.1021/om0100535
_journal_volume 20
_journal_year 2001
_chemical_formula_sum 'C61 H58 B Ni P3'
_chemical_formula_weight 953.50
_chemical_name_systematic
;
 ?
;
_space_group_IT_number 2
_symmetry_cell_setting triclinic
_symmetry_space_group_name_Hall '-P 1'
_symmetry_space_group_name_H-M 'P -1'
_atom_sites_solution_hydrogens geom
_atom_sites_solution_primary direct
_atom_sites_solution_secondary difmap
_audit_creation_method SHELXL-97
_cell_angle_alpha 80.287(2)
_cell_angle_beta 69.588(2)
_cell_angle_gamma 80.221(2)
_cell_formula_units_Z 2
_cell_length_a 11.8500(5)
_cell_length_b 14.2338(6)
_cell_length_c 15.9500(7)
_cell_measurement_reflns_used 12709
_cell_measurement_temperature 160(2)
_cell_measurement_theta_max 28.45
_cell_measurement_theta_min 2.21
_cell_volume 2467.22(19)
_computing_cell_refinement 'Siemens SAINT'
_computing_data_collection 'Siemens SMART'
_computing_data_reduction 'Siemens SAINT'
_computing_molecular_graphics 'Siemens SHELXTL'
_computing_publication_material 'SHELXTL and local programs'
_computing_structure_refinement 'Siemens SHELXTL'
_computing_structure_solution 'Siemens SHELXTL'
_diffrn_ambient_temperature 160(2)
_diffrn_measured_fraction_theta_full 0.928
_diffrn_measured_fraction_theta_max 0.829
_diffrn_measurement_device_type 'Siemens SMART CCD diffractometer'
_diffrn_measurement_method '\w rotation with narrow frames'
_diffrn_radiation_monochromator graphite
_diffrn_radiation_source 'fine-focus sealed tube'
_diffrn_radiation_type MoK\a
_diffrn_radiation_wavelength 0.71073
_diffrn_reflns_av_R_equivalents 0.0140
_diffrn_reflns_av_sigmaI/netI 0.0254
_diffrn_reflns_limit_h_max 15
_diffrn_reflns_limit_h_min -15
_diffrn_reflns_limit_k_max 18
_diffrn_reflns_limit_k_min -16
_diffrn_reflns_limit_l_max 21
_diffrn_reflns_limit_l_min -21
_diffrn_reflns_number 15891
_diffrn_reflns_theta_full 26.00
_diffrn_reflns_theta_max 28.45
_diffrn_reflns_theta_min 1.46
_diffrn_standards_decay_% 0
_diffrn_standards_number 0
_exptl_absorpt_coefficient_mu 0.531
_exptl_absorpt_correction_T_max 0.840
_exptl_absorpt_correction_T_min 0.796
_exptl_absorpt_correction_type empirical
_exptl_crystal_colour red
_exptl_crystal_density_diffrn 1.283
_exptl_crystal_density_method 'not measured'
_exptl_crystal_description block
_exptl_crystal_F_000 1004
_exptl_crystal_size_max 0.45
_exptl_crystal_size_mid 0.42
_exptl_crystal_size_min 0.34
_refine_diff_density_max 0.346
_refine_diff_density_min -0.284
_refine_diff_density_rms 0.042
_refine_ls_extinction_coef 0.0015(3)
_refine_ls_extinction_expression Fc^*^=kFc[1+0.001xFc^2^\l^3^/sin(2\q)]^-1/4^
_refine_ls_extinction_method SHELXL
_refine_ls_goodness_of_fit_ref 1.023
_refine_ls_hydrogen_treatment mixed
_refine_ls_matrix_type full
_refine_ls_number_parameters 616
_refine_ls_number_reflns 10316
_refine_ls_number_restraints 0
_refine_ls_restrained_S_all 1.023
_refine_ls_R_factor_all 0.0368
_refine_ls_R_factor_gt 0.0298
_refine_ls_shift/su_max 0.002
_refine_ls_shift/su_mean 0.000
_refine_ls_structure_factor_coef Fsqd
_refine_ls_weighting_details 'calc w=1/[\s^2^(Fo^2^)+(0.0370P)^2^+0.8644P] where P=(Fo^2^+2Fc^2^)/3'
_refine_ls_weighting_scheme calc
_refine_ls_wR_factor_gt 0.0736
_refine_ls_wR_factor_ref 0.0769
_reflns_number_gt 8829
_reflns_number_total 10316
_reflns_threshold_expression >2sigma(I)
_cod_data_source_file om0100535.cif
_cod_data_source_block rah1
_cod_original_cell_volume 2467.22(18)
_cod_original_sg_symbol_H-M P-1
_cod_database_code 4077284

loop_
_symmetry_equiv_pos_as_xyz
'x, y, z'
'-x, -y, -z'

loop_
_atom_site_label
_atom_site_type_symbol
_atom_site_fract_x
_atom_site_fract_y
_atom_site_fract_z
_atom_site_U_iso_or_equiv
_atom_site_adp_type
_atom_site_occupancy
_atom_site_symmetry_multiplicity
_atom_site_calc_flag
_atom_site_refinement_flags
Ni Ni 0.687578(16) 0.742737(14) 0.363163(12) 0.02103(6) Uani 1 1 d .
P1 P 0.74326(3) 0.59532(3) 0.32925(2) 0.02173(9) Uani 1 1 d .
P2 P 0.87715(3) 0.76884(3) 0.30281(3) 0.02304(9) Uani 1 1 d .
P3 P 0.64665(3) 0.82763(3) 0.23933(3) 0.02413(9) Uani 1 1 d .
C1 C 0.65651(14) 0.53527(11) 0.28439(10) 0.0238(3) Uani 1 1 d .
C2 C 0.70213(15) 0.50818(13) 0.19758(11) 0.0313(4) Uani 1 1 d .
H2A H 0.7795 0.5240 0.1588 0.038 Uiso 1 1 calc R
C3 C 0.63558(16) 0.45831(14) 0.16722(12) 0.0386(4) Uani 1 1 d .
H3A H 0.6676 0.4406 0.1078 0.046 Uiso 1 1 calc R
C4 C 0.52338(16) 0.43436(13) 0.22281(13) 0.0369(4) Uani 1 1 d .
H4A H 0.4786 0.3995 0.2021 0.044 Uiso 1 1 calc R
C5 C 0.47619(15) 0.46140(13) 0.30911(12) 0.0341(4) Uani 1 1 d .
H5A H 0.3988 0.4451 0.3476 0.041 Uiso 1 1 calc R
C6 C 0.54140(14) 0.51200(12) 0.33942(11) 0.0294(3) Uani 1 1 d .
H6A H 0.5077 0.5312 0.3983 0.035 Uiso 1 1 calc R
C7 C 0.76803(13) 0.50656(11) 0.42052(10) 0.0226(3) Uani 1 1 d .
C8 C 0.74921(14) 0.41079(12) 0.42794(11) 0.0264(3) Uani 1 1 d .
H8A H 0.7194 0.3911 0.3864 0.032 Uiso 1 1 calc R
C9 C 0.77363(15) 0.34417(12) 0.49552(12) 0.0305(4) Uani 1 1 d .
H9A H 0.7597 0.2794 0.5002 0.037 Uiso 1 1 calc R
C10 C 0.81823(15) 0.37157(13) 0.55625(11) 0.0313(4) Uani 1 1 d .
H10A H 0.8343 0.3259 0.6027 0.038 Uiso 1 1 calc R
C11 C 0.83911(16) 0.46591(13) 0.54863(11) 0.0326(4) Uani 1 1 d .
H11A H 0.8713 0.4847 0.5893 0.039 Uiso 1 1 calc R
C12 C 0.81327(15) 0.53330(12) 0.48186(11) 0.0290(3) Uani 1 1 d .
H12A H 0.8265 0.5981 0.4779 0.035 Uiso 1 1 calc R
C13 C 0.89475(14) 0.59343(12) 0.24286(10) 0.0271(3) Uani 1 1 d .
H13A H 0.9355 0.5267 0.2402 0.033 Uiso 1 1 calc R
H13B H 0.8872 0.6185 0.1830 0.033 Uiso 1 1 calc R
C14 C 0.96944(14) 0.65571(12) 0.26704(11) 0.0288(3) Uani 1 1 d .
H14A H 1.0414 0.6699 0.2141 0.035 Uiso 1 1 calc R
H14B H 0.9981 0.6205 0.3163 0.035 Uiso 1 1 calc R
C15 C 0.96447(14) 0.81401(11) 0.35788(11) 0.0266(3) Uani 1 1 d .
C16 C 0.92879(16) 0.80597(12) 0.45184(12) 0.0322(4) Uani 1 1 d .
H16A H 0.8593 0.7753 0.4874 0.039 Uiso 1 1 calc R
C17 C 0.99440(19) 0.84258(14) 0.49348(14) 0.0424(5) Uani 1 1 d .
H17A H 0.9693 0.8377 0.5573 0.051 Uiso 1 1 calc R
C18 C 1.0965(2) 0.88628(14) 0.44165(16) 0.0476(5) Uani 1 1 d .
H18A H 1.1408 0.9122 0.4700 0.057 Uiso 1 1 calc R
C19 C 1.13401(19) 0.89223(14) 0.34917(16) 0.0454(5) Uani 1 1 d .
H19A H 1.2052 0.9209 0.3141 0.054 Uiso 1 1 calc R
C20 C 1.06879(16) 0.85667(13) 0.30663(13) 0.0344(4) Uani 1 1 d .
H20A H 1.0951 0.8614 0.2427 0.041 Uiso 1 1 calc R
C21 C 0.88943(15) 0.85438(13) 0.20046(11) 0.0320(4) Uani 1 1 d .
H21A H 0.8738 0.9208 0.2163 0.038 Uiso 1 1 calc R
H21B H 0.9728 0.8451 0.1572 0.038 Uiso 1 1 calc R
C22 C 0.79849(14) 0.84034(13) 0.15605(10) 0.0296(4) Uani 1 1 d .
H22A H 0.8282 0.7822 0.1244 0.036 Uiso 1 1 calc R
H22B H 0.7928 0.8961 0.1107 0.036 Uiso 1 1 calc R
C23 C 0.56782(15) 0.94951(12) 0.25067(11) 0.0282(3) Uani 1 1 d .
C24 C 0.61898(18) 1.03213(13) 0.20416(13) 0.0392(4) Uani 1 1 d .
H24A H 0.7000 1.0270 0.1638 0.047 Uiso 1 1 calc R
C25 C 0.5529(2) 1.12178(15) 0.21628(15) 0.0482(5) Uani 1 1 d .
H25A H 0.5890 1.1776 0.1841 0.058 Uiso 1 1 calc R
C26 C 0.43501(19) 1.13098(14) 0.27453(15) 0.0458(5) Uani 1 1 d .
H26A H 0.3897 1.1926 0.2817 0.055 Uiso 1 1 calc R
C27 C 0.38354(17) 1.04959(14) 0.32240(14) 0.0417(4) Uani 1 1 d .
H27A H 0.3030 1.0554 0.3634 0.050 Uiso 1 1 calc R
C28 C 0.44893(15) 0.96004(13) 0.31071(12) 0.0345(4) Uani 1 1 d .
H28A H 0.4127 0.9046 0.3439 0.041 Uiso 1 1 calc R
C29 C 0.56922(14) 0.78049(12) 0.17723(11) 0.0270(3) Uani 1 1 d .
C30 C 0.60323(15) 0.79629(14) 0.08349(11) 0.0339(4) Uani 1 1 d .
H30A H 0.6660 0.8350 0.0502 0.041 Uiso 1 1 calc R
C31 C 0.54557(17) 0.75555(15) 0.03867(13) 0.0407(4) Uani 1 1 d .
H31A H 0.5698 0.7657 -0.0252 0.049 Uiso 1 1 calc R
C32 C 0.45308(17) 0.70022(14) 0.08666(14) 0.0413(4) Uani 1 1 d .
H32A H 0.4148 0.6716 0.0557 0.050 Uiso 1 1 calc R
C33 C 0.41634(17) 0.68668(14) 0.17960(14) 0.0412(4) Uani 1 1 d .
H33A H 0.3512 0.6503 0.2126 0.049 Uiso 1 1 calc R
C34 C 0.47452(15) 0.72617(13) 0.22485(12) 0.0339(4) Uani 1 1 d .
H34A H 0.4495 0.7160 0.2888 0.041 Uiso 1 1 calc R
C35 C 0.52817(16) 0.71313(15) 0.46385(12) 0.0333(4) Uani 1 1 d .
H35A H 0.4662(18) 0.7501(15) 0.4406(13) 0.039(5) Uiso 1 1 d .
H35B H 0.5172(16) 0.6494(14) 0.4871(12) 0.028(5) Uiso 1 1 d .
C36 C 0.60252(15) 0.75833(13) 0.49268(10) 0.0293(4) Uani 1 1 d .
H36 H 0.6437(16) 0.7233(13) 0.5306(12) 0.030(5) Uiso 1 1 d .
C37 C 0.63135(15) 0.84948(13) 0.44899(11) 0.0295(4) Uani 1 1 d .
H37A H 0.5742(17) 0.8919(14) 0.4246(12) 0.033(5) Uiso 1 1 d .
H37B H 0.6895(17) 0.8809(13) 0.4615(12) 0.033(5) Uiso 1 1 d .
B B 0.00874(15) 0.21927(12) 0.15925(11) 0.0208(3) Uani 1 1 d .
C38 C 0.07316(13) 0.29573(11) 0.18894(10) 0.0225(3) Uani 1 1 d .
C39 C 0.03597(14) 0.31963(12) 0.27690(11) 0.0278(3) Uani 1 1 d .
H39A H -0.0329 0.2940 0.3204 0.033 Uiso 1 1 calc R
C40 C 0.09601(16) 0.37961(14) 0.30330(12) 0.0368(4) Uani 1 1 d .
H40A H 0.0681 0.3934 0.3640 0.044 Uiso 1 1 calc R
C41 C 0.19601(16) 0.41909(13) 0.24153(13) 0.0364(4) Uani 1 1 d .
H41A H 0.2367 0.4604 0.2591 0.044 Uiso 1 1 calc R
C42 C 0.23587(15) 0.39736(12) 0.15342(12) 0.0317(4) Uani 1 1 d .
H42A H 0.3044 0.4238 0.1102 0.038 Uiso 1 1 calc R
C43 C 0.17554(14) 0.33693(12) 0.12835(11) 0.0271(3) Uani 1 1 d .
H43A H 0.2047 0.3229 0.0678 0.033 Uiso 1 1 calc R
C44 C 0.11148(13) 0.12756(11) 0.12399(9) 0.0223(3) Uani 1 1 d .
C45 C 0.21759(15) 0.10520(12) 0.14722(11) 0.0298(3) Uani 1 1 d .
H45A H 0.2328 0.1464 0.1821 0.036 Uiso 1 1 calc R
C46 C 0.30161(16) 0.02534(13) 0.12153(12) 0.0368(4) Uani 1 1 d .
H46A H 0.3730 0.0140 0.1378 0.044 Uiso 1 1 calc R
C47 C 0.28139(16) -0.03753(13) 0.07241(12) 0.0368(4) Uani 1 1 d .
H47A H 0.3383 -0.0921 0.0547 0.044 Uiso 1 1 calc R
C48 C 0.17649(16) -0.01929(12) 0.04960(11) 0.0315(4) Uani 1 1 d .
H48A H 0.1605 -0.0623 0.0167 0.038 Uiso 1 1 calc R
C49 C 0.09464(14) 0.06154(11) 0.07453(10) 0.0261(3) Uani 1 1 d .
H49A H 0.0240 0.0726 0.0573 0.031 Uiso 1 1 calc R
C50 C -0.05243(13) 0.26951(11) 0.08144(10) 0.0217(3) Uani 1 1 d .
C51 C -0.13892(14) 0.22449(11) 0.06534(10) 0.0250(3) Uani 1 1 d .
H51A H -0.1577 0.1638 0.0982 0.030 Uiso 1 1 calc R
C52 C -0.19802(14) 0.26447(12) 0.00388(11) 0.0278(3) Uani 1 1 d .
H52A H -0.2545 0.2306 -0.0052 0.033 Uiso 1 1 calc R
C53 C -0.17461(14) 0.35364(12) -0.04413(10) 0.0265(3) Uani 1 1 d .
H53A H -0.2152 0.3818 -0.0858 0.032 Uiso 1 1 calc R
C54 C -0.09078(14) 0.40105(12) -0.03023(10) 0.0266(3) Uani 1 1 d .
H54A H -0.0739 0.4624 -0.0623 0.032 Uiso 1 1 calc R
C55 C -0.03119(14) 0.35882(11) 0.03072(10) 0.0250(3) Uani 1 1 d .
H55A H 0.0268 0.3924 0.0382 0.030 Uiso 1 1 calc R
C56 C -0.10121(13) 0.17889(11) 0.24726(10) 0.0218(3) Uani 1 1 d .
C57 C -0.08704(15) 0.09274(12) 0.30064(11) 0.0291(3) Uani 1 1 d .
H57A H -0.0101 0.0550 0.2858 0.035 Uiso 1 1 calc R
C58 C -0.18137(17) 0.05956(13) 0.37519(12) 0.0361(4) Uani 1 1 d .
H58A H -0.1677 0.0003 0.4099 0.043 Uiso 1 1 calc R
C59 C -0.29467(16) 0.11271(13) 0.39869(11) 0.0345(4) Uani 1 1 d .
H59A H -0.3595 0.0901 0.4489 0.041 Uiso 1 1 calc R
C60 C -0.31187(15) 0.19910(13) 0.34799(11) 0.0329(4) Uani 1 1 d .
H60A H -0.3889 0.2368 0.3635 0.039 Uiso 1 1 calc R
C61 C -0.21686(14) 0.23113(12) 0.27432(10) 0.0278(3) Uani 1 1 d .
H61A H -0.2308 0.2911 0.2407 0.033 Uiso 1 1 calc R

loop_
_atom_site_aniso_label
_atom_site_aniso_U_11
_atom_site_aniso_U_22
_atom_site_aniso_U_33
_atom_site_aniso_U_23
_atom_site_aniso_U_13
_atom_site_aniso_U_12
Ni 0.01849(10) 0.02306(11) 0.01942(10) -0.00201(7) -0.00284(7) -0.00474(7)
P1 0.01984(18) 0.0248(2) 0.01928(17) -0.00351(15) -0.00372(14) -0.00428(15)
P2 0.01946(19) 0.0270(2) 0.02180(18) 0.00012(15) -0.00564(14) -0.00603(15)
P3 0.02090(19) 0.0285(2) 0.02271(19) 0.00005(15) -0.00697(15) -0.00577(15)
C1 0.0237(7) 0.0238(8) 0.0246(7) -0.0037(6) -0.0090(6) -0.0016(6)
C2 0.0263(8) 0.0386(10) 0.0288(8) -0.0102(7) -0.0065(6) -0.0027(7)
C3 0.0353(9) 0.0492(12) 0.0366(9) -0.0203(8) -0.0138(8) 0.0001(8)
C4 0.0341(9) 0.0370(10) 0.0485(10) -0.0135(8) -0.0217(8) -0.0022(7)
C5 0.0263(8) 0.0373(10) 0.0404(9) -0.0024(8) -0.0123(7) -0.0073(7)
C6 0.0275(8) 0.0342(10) 0.0264(8) -0.0043(7) -0.0076(6) -0.0055(7)
C7 0.0196(7) 0.0241(8) 0.0214(7) -0.0041(6) -0.0035(5) -0.0009(6)
C8 0.0243(8) 0.0268(9) 0.0300(8) -0.0054(6) -0.0101(6) -0.0040(6)
C9 0.0271(8) 0.0248(9) 0.0396(9) -0.0005(7) -0.0120(7) -0.0045(6)
C10 0.0296(8) 0.0319(10) 0.0298(8) 0.0003(7) -0.0108(7) 0.0015(7)
C11 0.0377(9) 0.0348(10) 0.0290(8) -0.0095(7) -0.0160(7) 0.0019(7)
C12 0.0338(9) 0.0258(9) 0.0291(8) -0.0073(6) -0.0112(7) -0.0021(7)
C13 0.0226(7) 0.0321(9) 0.0237(7) -0.0065(6) -0.0020(6) -0.0046(6)
C14 0.0193(7) 0.0349(10) 0.0296(8) -0.0075(7) -0.0027(6) -0.0039(6)
C15 0.0269(8) 0.0207(8) 0.0348(8) -0.0005(6) -0.0152(6) -0.0023(6)
C16 0.0349(9) 0.0284(9) 0.0355(9) -0.0043(7) -0.0166(7) 0.0020(7)
C17 0.0535(12) 0.0364(11) 0.0480(11) -0.0129(9) -0.0331(9) 0.0086(9)
C18 0.0588(13) 0.0291(11) 0.0758(15) -0.0071(10) -0.0491(12) -0.0023(9)
C19 0.0448(11) 0.0302(10) 0.0738(14) 0.0077(9) -0.0376(10) -0.0129(8)
C20 0.0328(9) 0.0304(10) 0.0440(10) 0.0052(7) -0.0198(8) -0.0085(7)
C21 0.0255(8) 0.0414(11) 0.0284(8) 0.0079(7) -0.0090(6) -0.0136(7)
C22 0.0236(8) 0.0391(10) 0.0235(7) 0.0048(7) -0.0065(6) -0.0078(7)
C23 0.0296(8) 0.0299(9) 0.0292(8) -0.0026(7) -0.0146(7) -0.0045(7)
C24 0.0415(10) 0.0334(11) 0.0417(10) -0.0012(8) -0.0112(8) -0.0106(8)
C25 0.0610(13) 0.0286(11) 0.0569(13) -0.0009(9) -0.0202(10) -0.0131(9)
C26 0.0533(12) 0.0317(11) 0.0617(13) -0.0148(9) -0.0294(10) 0.0019(9)
C27 0.0329(10) 0.0414(11) 0.0542(12) -0.0136(9) -0.0173(8) 0.0006(8)
C28 0.0282(8) 0.0344(10) 0.0422(10) -0.0029(8) -0.0128(7) -0.0062(7)
C29 0.0220(7) 0.0284(9) 0.0318(8) -0.0039(7) -0.0116(6) -0.0002(6)
C30 0.0279(8) 0.0437(11) 0.0315(8) -0.0063(7) -0.0116(7) -0.0025(7)
C31 0.0343(10) 0.0551(13) 0.0376(10) -0.0156(9) -0.0180(8) 0.0045(8)
C32 0.0368(10) 0.0398(11) 0.0606(12) -0.0150(9) -0.0325(9) 0.0041(8)
C33 0.0342(10) 0.0381(11) 0.0584(12) 0.0009(9) -0.0249(9) -0.0088(8)
C34 0.0294(9) 0.0365(10) 0.0382(9) 0.0012(7) -0.0153(7) -0.0069(7)
C35 0.0284(9) 0.0366(11) 0.0280(8) -0.0074(7) 0.0041(7) -0.0105(7)
C36 0.0285(8) 0.0334(10) 0.0204(7) -0.0059(7) -0.0002(6) -0.0033(7)
C37 0.0268(8) 0.0316(10) 0.0295(8) -0.0092(7) -0.0061(7) -0.0035(7)
B 0.0223(8) 0.0182(9) 0.0227(8) -0.0046(6) -0.0077(6) -0.0014(6)
C38 0.0223(7) 0.0194(8) 0.0274(7) -0.0043(6) -0.0105(6) -0.0003(6)
C39 0.0257(8) 0.0300(9) 0.0296(8) -0.0093(7) -0.0089(6) -0.0031(6)
C40 0.0359(9) 0.0434(11) 0.0376(9) -0.0192(8) -0.0133(7) -0.0048(8)
C41 0.0346(9) 0.0343(10) 0.0500(11) -0.0139(8) -0.0209(8) -0.0057(7)
C42 0.0249(8) 0.0310(10) 0.0417(9) -0.0018(7) -0.0129(7) -0.0079(7)
C43 0.0249(8) 0.0285(9) 0.0292(8) -0.0046(6) -0.0099(6) -0.0033(6)
C44 0.0240(7) 0.0211(8) 0.0191(7) -0.0010(6) -0.0046(5) -0.0026(6)
C45 0.0319(9) 0.0286(9) 0.0311(8) -0.0076(7) -0.0136(7) 0.0013(7)
C46 0.0317(9) 0.0360(10) 0.0435(10) -0.0068(8) -0.0178(8) 0.0074(7)
C47 0.0378(10) 0.0266(10) 0.0394(9) -0.0077(7) -0.0089(8) 0.0090(7)
C48 0.0421(10) 0.0226(9) 0.0283(8) -0.0070(7) -0.0092(7) -0.0009(7)
C49 0.0281(8) 0.0243(9) 0.0253(7) -0.0044(6) -0.0076(6) -0.0025(6)
C50 0.0210(7) 0.0207(8) 0.0227(7) -0.0077(6) -0.0051(6) -0.0003(6)
C51 0.0283(8) 0.0194(8) 0.0292(8) -0.0033(6) -0.0112(6) -0.0033(6)
C52 0.0276(8) 0.0275(9) 0.0332(8) -0.0087(7) -0.0145(7) -0.0015(6)
C53 0.0277(8) 0.0289(9) 0.0228(7) -0.0058(6) -0.0102(6) 0.0031(6)
C54 0.0314(8) 0.0224(9) 0.0233(7) -0.0004(6) -0.0068(6) -0.0034(6)
C55 0.0260(8) 0.0230(8) 0.0266(7) -0.0046(6) -0.0079(6) -0.0046(6)
C56 0.0241(7) 0.0211(8) 0.0227(7) -0.0064(6) -0.0088(6) -0.0036(6)
C57 0.0285(8) 0.0245(9) 0.0303(8) -0.0025(6) -0.0061(6) -0.0006(6)
C58 0.0432(10) 0.0254(9) 0.0332(9) 0.0011(7) -0.0056(7) -0.0058(7)
C59 0.0337(9) 0.0369(10) 0.0285(8) -0.0060(7) -0.0005(7) -0.0121(7)
C60 0.0253(8) 0.0396(10) 0.0301(8) -0.0101(7) -0.0040(6) 0.0007(7)
C61 0.0286(8) 0.0258(9) 0.0263(8) -0.0038(6) -0.0072(6) 0.0004(6)

loop_
_atom_type_symbol
_atom_type_description
_atom_type_scat_dispersion_real
_atom_type_scat_dispersion_imag
_atom_type_scat_source
C C 0.0033 0.0016 'International Tables Vol C Tables 4.2.6.8 and 6.1.1.4'
H H 0.0000 0.0000 'International Tables Vol C Tables 4.2.6.8 and 6.1.1.4'
B B 0.0013 0.0007 'International Tables Vol C Tables 4.2.6.8 and 6.1.1.4'
P P 0.1023 0.0942 'International Tables Vol C Tables 4.2.6.8 and 6.1.1.4'
Ni Ni 0.3393 1.1124 'International Tables Vol C Tables 4.2.6.8 and 6.1.1.4'

loop_
_geom_angle_atom_site_label_1
_geom_angle_atom_site_label_2
_geom_angle_atom_site_label_3
_geom_angle
C36 Ni C35 40.56(7)
C36 Ni C37 40.16(7)
C35 Ni C37 70.76(7)
C36 Ni P2 118.90(5)
C35 Ni P2 157.70(6)
C37 Ni P2 97.28(5)
C36 Ni P1 116.59(5)
C35 Ni P1 95.20(6)
C37 Ni P1 155.15(5)
P2 Ni P1 88.490(16)
C36 Ni P3 128.75(6)
C35 Ni P3 110.04(6)
C37 Ni P3 99.71(5)
P2 Ni P3 90.154(16)
P1 Ni P3 104.448(17)
C1 P1 C7 102.78(7)
C1 P1 C13 104.58(7)
C7 P1 C13 103.27(7)
C1 P1 Ni 122.34(5)
C7 P1 Ni 114.94(5)
C13 P1 Ni 106.98(6)
C15 P2 C14 102.77(7)
C15 P2 C21 104.03(8)
C14 P2 C21 107.30(8)
C15 P2 Ni 125.77(6)
C14 P2 Ni 108.47(5)
C21 P2 Ni 107.31(5)
C29 P3 C23 102.00(7)
C29 P3 C22 103.15(7)
C23 P3 C22 106.22(8)
C29 P3 Ni 122.93(6)
C23 P3 Ni 117.35(5)
C22 P3 Ni 103.38(5)
C2 C1 C6 118.16(14)
C2 C1 P1 122.40(12)
C6 C1 P1 119.41(11)
C3 C2 C1 120.74(15)
C4 C3 C2 120.39(16)
C3 C4 C5 119.64(16)
C6 C5 C4 120.26(16)
C5 C6 C1 120.79(15)
C12 C7 C8 118.55(15)
C12 C7 P1 119.57(12)
C8 C7 P1 121.79(12)
C9 C8 C7 120.58(15)
C8 C9 C10 120.40(15)
C11 C10 C9 119.53(16)
C10 C11 C12 120.36(16)
C11 C12 C7 120.58(15)
C14 C13 P1 108.81(10)
C13 C14 P2 110.29(11)
C20 C15 C16 119.10(15)
C20 C15 P2 120.25(13)
C16 C15 P2 120.65(13)
C17 C16 C15 120.35(17)
C18 C17 C16 119.85(19)
C19 C18 C17 120.12(17)
C18 C19 C20 120.65(19)
C19 C20 C15 119.90(18)
C22 C21 P2 111.05(11)
C21 C22 P3 111.80(11)
C24 C23 C28 118.06(16)
C24 C23 P3 124.17(13)
C28 C23 P3 117.77(13)
C25 C24 C23 120.56(18)
C26 C25 C24 120.75(19)
C25 C26 C27 119.37(19)
C28 C27 C26 120.18(18)
C27 C28 C23 121.06(17)
C34 C29 C30 119.02(15)
C34 C29 P3 118.99(13)
C30 C29 P3 121.98(13)
C31 C30 C29 120.12(17)
C32 C31 C30 120.29(18)
C33 C32 C31 119.95(17)
C32 C33 C34 120.09(18)
C33 C34 C29 120.48(17)
H35B C35 H35A 116.6(16)
H35B C35 C36 118.0(11)
H35A C35 C36 121.4(12)
H35B C35 Ni 119.1(11)
H35A C35 Ni 103.2(12)
C36 C35 Ni 66.97(9)
H36 C36 C37 121.2(11)
H36 C36 C35 120.0(11)
C37 C36 C35 117.58(17)
H36 C36 Ni 113.4(11)
C37 C36 Ni 73.59(9)
C35 C36 Ni 72.47(9)
H37A C37 H37B 115.4(16)
H37A C37 C36 119.6(11)
H37B C37 C36 121.0(11)
H37A C37 Ni 101.4(11)
H37B C37 Ni 121.4(11)
C36 C37 Ni 66.25(9)
C38 B C56 109.46(12)
C38 B C50 112.18(12)
C56 B C50 107.07(12)
C38 B C44 108.41(12)
C56 B C44 108.41(12)
C50 B C44 111.23(11)
C39 C38 C43 115.22(14)
C39 C38 B 122.84(13)
C43 C38 B 121.81(13)
C40 C39 C38 122.68(15)
C41 C40 C39 120.31(16)
C40 C41 C42 118.89(15)
C41 C42 C43 120.09(15)
C42 C43 C38 122.81(15)
C45 C44 C49 114.68(14)
C45 C44 B 122.69(13)
C49 C44 B 122.44(13)
C46 C45 C44 123.04(15)
C47 C46 C45 120.20(16)
C46 C47 C48 118.68(16)
C47 C48 C49 120.33(16)
C48 C49 C44 123.04(15)
C55 C50 C51 114.40(14)
C55 C50 B 125.37(13)
C51 C50 B 120.13(13)
C52 C51 C50 123.32(15)
C53 C52 C51 120.04(14)
C52 C53 C54 118.79(15)
C53 C54 C55 120.14(15)
C54 C55 C50 123.30(14)
C57 C56 C61 115.25(14)
C57 C56 B 123.38(13)
C61 C56 B 121.36(14)
C56 C57 C58 122.64(16)
C59 C58 C57 120.21(17)
C60 C59 C58 118.85(15)
C59 C60 C61 120.13(16)
C60 C61 C56 122.92(16)

loop_
_geom_bond_atom_site_label_1
_geom_bond_atom_site_label_2
_geom_bond_distance
Ni C36 1.9898(15)
Ni C35 2.0618(16)
Ni C37 2.0853(16)
Ni P2 2.1830(4)
Ni P1 2.1897(4)
Ni P3 2.2935(4)
P1 C1 1.8214(15)
P1 C7 1.8311(16)
P1 C13 1.8419(15)
P2 C15 1.8182(16)
P2 C14 1.8415(17)
P2 C21 1.8419(17)
P3 C29 1.8277(16)
P3 C23 1.8310(17)
P3 C22 1.8431(15)
C1 C2 1.395(2)
C1 C6 1.400(2)
C2 C3 1.390(2)
C3 C4 1.378(3)
C4 C5 1.387(3)
C5 C6 1.384(2)
C7 C12 1.396(2)
C7 C8 1.397(2)
C8 C9 1.387(2)
C9 C10 1.387(2)
C10 C11 1.384(2)
C11 C12 1.390(2)
C13 C14 1.529(2)
C15 C20 1.396(2)
C15 C16 1.398(2)
C16 C17 1.390(2)
C17 C18 1.385(3)
C18 C19 1.376(3)
C19 C20 1.389(2)
C21 C22 1.535(2)
C23 C24 1.391(2)
C23 C28 1.400(2)
C24 C25 1.385(3)
C25 C26 1.380(3)
C26 C27 1.383(3)
C27 C28 1.380(3)
C29 C34 1.391(2)
C29 C30 1.395(2)
C30 C31 1.389(2)
C31 C32 1.383(3)
C32 C33 1.381(3)
C33 C34 1.388(2)
C35 H35B 0.933(19)
C35 H35A 0.97(2)
C35 C36 1.406(2)
C36 H36 0.935(19)
C36 C37 1.402(2)
C37 H37A 0.970(19)
C37 H37B 0.972(19)
B C38 1.643(2)
B C56 1.645(2)
B C50 1.652(2)
B C44 1.653(2)
C38 C39 1.399(2)
C38 C43 1.408(2)
C39 C40 1.396(2)
C40 C41 1.384(3)
C41 C42 1.388(3)
C42 C43 1.391(2)
C44 C45 1.403(2)
C44 C49 1.403(2)
C45 C46 1.393(2)
C46 C47 1.383(3)
C47 C48 1.385(3)
C48 C49 1.389(2)
C50 C55 1.398(2)
C50 C51 1.410(2)
C51 C52 1.389(2)
C52 C53 1.385(2)
C53 C54 1.387(2)
C54 C55 1.394(2)
C56 C57 1.391(2)
C56 C61 1.402(2)
C57 C58 1.396(2)
C58 C59 1.384(3)
C59 C60 1.379(3)
C60 C61 1.388(2)
